data_4514799
loop_
_publ_author_name
'Sahani, Rajkumar Lalji'
'Liu, Rai-Shung'

_publ_section_title
;
 Gold-Catalyzed Oxidative Arylations of 3-Butyn-1-ols and 2-Propyn-1-ols
 with Nitrones to Yield Distinct Fused Indoles Bearing a Heterocyclic Ring
;
_journal_issue 7
_journal_name_full 'ACS Catalysis'
_journal_page_first 5890
_journal_paper_doi 10.1021/acscatal.9b01491
_journal_volume 9
_journal_year 2019
_chemical_formula_moiety 'C24 H22 N2 O'
_chemical_formula_sum 'C24 H22 N2 O'
_chemical_formula_weight 354.44
_space_group_IT_number 61
_space_group_name_Hall '-P 2ac 2ab'
_space_group_name_H-M_alt 'P b c a'
_symmetry_cell_setting orthorhombic
_symmetry_space_group_name_Hall '-P 2ac 2ab'
_symmetry_space_group_name_H-M 'P b c a'
_atom_sites_solution_hydrogens geom
_atom_sites_solution_primary direct
_atom_sites_solution_secondary difmap
_audit_creation_method SHELXL-97
_cell_angle_alpha 90.00
_cell_angle_beta 90.00
_cell_angle_gamma 90.00
_cell_formula_units_Z 8
_cell_length_a 10.4266(17)
_cell_length_b 18.053(3)
_cell_length_c 19.734(2)
_cell_measurement_reflns_used 2251
_cell_measurement_temperature 200(2)
_cell_measurement_theta_max 22.938
_cell_measurement_theta_min 2.48
_cell_volume 3714.6(9)
_computing_molecular_graphics 'Ortep-3 for Windows (Farrugia, 1997)'
_computing_publication_material 'WinGX publication routines (Farrugia, 2005)'
_computing_structure_refinement 'SHELXL-2014/7 (Sheldrick, 2014)'
_computing_structure_solution 'SHELXL-2014/7 (Sheldrick, 2014)'
_diffrn_ambient_temperature 200(2)
_diffrn_measured_fraction_theta_full 0.997
_diffrn_measured_fraction_theta_max 0.997
_diffrn_measurement_device_type 'D8 Venture'
_diffrn_radiation_monochromator graphite
_diffrn_radiation_source 'fine-focus sealed tube'
_diffrn_radiation_type MoK\a
_diffrn_radiation_wavelength 0.71073
_diffrn_reflns_av_R_equivalents 0.0964
_diffrn_reflns_av_sigmaI/netI 0.0678
_diffrn_reflns_limit_h_max 12
_diffrn_reflns_limit_h_min -7
_diffrn_reflns_limit_k_max 21
_diffrn_reflns_limit_k_min -17
_diffrn_reflns_limit_l_max 23
_diffrn_reflns_limit_l_min -20
_diffrn_reflns_number 21326
_diffrn_reflns_theta_full 25.03
_diffrn_reflns_theta_max 25.03
_diffrn_reflns_theta_min 2.48
_exptl_absorpt_coefficient_mu 0.078
_exptl_absorpt_correction_T_max 0.9969
_exptl_absorpt_correction_T_min 0.9884
_exptl_absorpt_correction_type multi-scan
_exptl_absorpt_process_details SADABS
_exptl_crystal_colour colorless
_exptl_crystal_density_diffrn 1.268
_exptl_crystal_density_method 'not measured'
_exptl_crystal_description prism
_exptl_crystal_F_000 1504
_exptl_crystal_size_max 0.15
_exptl_crystal_size_mid 0.11
_exptl_crystal_size_min 0.04
_refine_diff_density_max 0.242
_refine_diff_density_min -0.279
_refine_diff_density_rms 0.048
_refine_ls_extinction_method none
_refine_ls_goodness_of_fit_ref 1.017
_refine_ls_hydrogen_treatment constr
_refine_ls_matrix_type full
_refine_ls_number_parameters 246
_refine_ls_number_reflns 3275
_refine_ls_number_restraints 0
_refine_ls_restrained_S_all 1.017
_refine_ls_R_factor_all 0.1224
_refine_ls_R_factor_gt 0.0584
_refine_ls_shift/su_max 0.000
_refine_ls_shift/su_mean 0.000
_refine_ls_structure_factor_coef Fsqd
_refine_ls_weighting_details 'calc w=1/[\s^2^(Fo^2^)+(0.0563P)^2^+1.8808P] where P=(Fo^2^+2Fc^2^)/3'
_refine_ls_weighting_scheme calc
_refine_ls_wR_factor_gt 0.1211
_refine_ls_wR_factor_ref 0.1541
_reflns_number_gt 1900
_reflns_number_total 3275
_reflns_threshold_expression >2sigma(I)
_cod_data_source_file cs9b01491_si_003.cif
_cod_data_source_block d20533
_cod_original_cell_volume 3714.5(9)
_cod_database_code 4514799

loop_
_symmetry_equiv_pos_as_xyz
'x, y, z'
'-x+1/2, -y, z+1/2'
'-x, y+1/2, -z+1/2'
'x+1/2, -y+1/2, -z'
'-x, -y, -z'
'x-1/2, y, -z-1/2'
'x, -y-1/2, z-1/2'
'-x-1/2, y-1/2, z'

loop_
_atom_site_label
_atom_site_type_symbol
_atom_site_fract_x
_atom_site_fract_y
_atom_site_fract_z
_atom_site_U_iso_or_equiv
_atom_site_adp_type
_atom_site_occupancy
_atom_site_symmetry_multiplicity
_atom_site_calc_flag
_atom_site_refinement_flags
C1 C 0.4366(3) 0.78085(18) 0.57440(16) 0.0477(8) Uani 1 1 d .
C2 C 0.4141(3) 0.84962(18) 0.61665(17) 0.0601(10) Uani 1 1 d .
H2A H 0.4498 0.8928 0.5932 0.090 Uiso 1 1 calc R
H2B H 0.4562 0.8439 0.6607 0.090 Uiso 1 1 calc R
H2C H 0.3218 0.8567 0.6234 0.090 Uiso 1 1 calc R
C3 C 0.3987(4) 0.7927(2) 0.50113(18) 0.0715(12) Uani 1 1 d .
H3A H 0.4447 0.8356 0.4829 0.107 Uiso 1 1 calc R
H3B H 0.3061 0.8015 0.4984 0.107 Uiso 1 1 calc R
H3C H 0.4206 0.7486 0.4746 0.107 Uiso 1 1 calc R
C4 C 0.3778(3) 0.71374(18) 0.60528(17) 0.0494(9) Uani 1 1 d .
C5 C 0.4422(3) 0.65819(17) 0.63608(14) 0.0379(7) Uani 1 1 d .
C6 C 0.3499(3) 0.60448(18) 0.65820(14) 0.0414(8) Uani 1 1 d .
C7 C 0.2281(3) 0.6326(2) 0.64129(17) 0.0527(9) Uani 1 1 d .
C8 C 0.1160(3) 0.5945(2) 0.6566(2) 0.0671(12) Uani 1 1 d .
H8 H 0.0343 0.6143 0.6456 0.081 Uiso 1 1 calc R
C9 C 0.1276(4) 0.5275(3) 0.68804(19) 0.0712(12) Uani 1 1 d .
H9 H 0.0522 0.5003 0.6985 0.085 Uiso 1 1 calc R
C10 C 0.2463(4) 0.4977(2) 0.70529(15) 0.0608(10) Uani 1 1 d .
H10 H 0.2505 0.4511 0.7275 0.073 Uiso 1 1 calc R
C11 C 0.3584(3) 0.5355(2) 0.69030(14) 0.0487(9) Uani 1 1 d .
H11 H 0.4396 0.5150 0.7016 0.058 Uiso 1 1 calc R
C12 C 0.5853(3) 0.65927(15) 0.64258(13) 0.0316(7) Uani 1 1 d .
H12 H 0.6072 0.6446 0.6901 0.038 Uiso 1 1 calc R
C13 C 0.6522(3) 0.60565(15) 0.59512(13) 0.0311(7) Uani 1 1 d .
C14 C 0.6059(3) 0.59256(16) 0.53001(13) 0.0409(8) Uani 1 1 d .
H14 H 0.5305 0.6172 0.5150 0.049 Uiso 1 1 calc R
C15 C 0.6682(3) 0.54438(17) 0.48727(15) 0.0485(8) Uani 1 1 d .
H15 H 0.6355 0.5362 0.4429 0.058 Uiso 1 1 calc R
C16 C 0.7769(3) 0.50787(18) 0.50784(16) 0.0494(9) Uani 1 1 d .
H16 H 0.8199 0.4749 0.4780 0.059 Uiso 1 1 calc R
C17 C 0.8225(3) 0.51973(17) 0.57215(16) 0.0494(8) Uani 1 1 d .
H17 H 0.8976 0.4947 0.5869 0.059 Uiso 1 1 calc R
C18 C 0.7605(3) 0.56757(15) 0.61560(14) 0.0377(7) Uani 1 1 d .
H18 H 0.7927 0.5745 0.6602 0.045 Uiso 1 1 calc R
C19 C 0.7417(3) 0.76765(15) 0.64700(12) 0.0337(7) Uani 1 1 d .
C20 C 0.8246(3) 0.73542(17) 0.69344(14) 0.0427(8) Uani 1 1 d .
H20 H 0.8011 0.6907 0.7156 0.051 Uiso 1 1 calc R
C21 C 0.9410(3) 0.76822(18) 0.70737(16) 0.0526(9) Uani 1 1 d .
H21 H 0.9974 0.7453 0.7388 0.063 Uiso 1 1 calc R
C22 C 0.9777(3) 0.83397(19) 0.67659(17) 0.0545(9) Uani 1 1 d .
H22 H 1.0589 0.8555 0.6858 0.065 Uiso 1 1 calc R
C23 C 0.8935(3) 0.86724(18) 0.63230(16) 0.0486(8) Uani 1 1 d .
H23 H 0.9154 0.9132 0.6119 0.058 Uiso 1 1 calc R
C24 C 0.7775(3) 0.83426(17) 0.61740(14) 0.0427(8) Uani 1 1 d .
H24 H 0.7210 0.8576 0.5863 0.051 Uiso 1 1 calc R
N1 N 0.6190(2) 0.73842(13) 0.63421(10) 0.0363(6) Uani 1 1 d .
N2 N 0.2463(3) 0.69931(17) 0.60951(16) 0.0667(9) Uani 1 1 d .
H2 H 0.1850 0.7284 0.5942 0.080 Uiso 1 1 calc R
O1 O 0.57188(19) 0.76317(11) 0.56950(9) 0.0450(6) Uani 1 1 d .

loop_
_atom_site_aniso_label
_atom_site_aniso_U_11
_atom_site_aniso_U_22
_atom_site_aniso_U_33
_atom_site_aniso_U_23
_atom_site_aniso_U_13
_atom_site_aniso_U_12
C1 0.0416(19) 0.041(2) 0.061(2) -0.0053(16) -0.0175(16) 0.0085(16)
C2 0.063(2) 0.046(2) 0.071(2) -0.0098(18) -0.0143(19) 0.0109(19)
C3 0.085(3) 0.061(2) 0.068(2) -0.0069(19) -0.037(2) 0.023(2)
C4 0.0358(19) 0.040(2) 0.073(2) -0.0125(17) -0.0171(16) 0.0020(16)
C5 0.0291(16) 0.0432(18) 0.0416(16) -0.0093(14) -0.0005(13) 0.0016(15)
C6 0.0340(17) 0.049(2) 0.0410(16) -0.0206(15) 0.0048(14) -0.0037(16)
C7 0.037(2) 0.051(2) 0.070(2) -0.0274(19) 0.0035(16) -0.0032(18)
C8 0.032(2) 0.078(3) 0.091(3) -0.043(2) 0.0100(19) -0.011(2)
C9 0.053(3) 0.093(3) 0.067(2) -0.040(2) 0.024(2) -0.029(2)
C10 0.066(3) 0.073(3) 0.0429(17) -0.0165(17) 0.0147(18) -0.027(2)
C11 0.049(2) 0.062(2) 0.0351(16) -0.0118(16) 0.0036(15) -0.0118(18)
C12 0.0331(16) 0.0300(16) 0.0318(14) 0.0013(12) -0.0002(12) -0.0016(14)
C13 0.0303(15) 0.0302(16) 0.0329(14) 0.0005(12) 0.0002(12) -0.0017(13)
C14 0.0415(18) 0.0433(19) 0.0379(16) -0.0024(14) -0.0009(14) 0.0023(15)
C15 0.056(2) 0.051(2) 0.0392(16) -0.0079(16) 0.0027(15) -0.0036(18)
C16 0.053(2) 0.040(2) 0.056(2) -0.0134(16) 0.0156(17) 0.0002(18)
C17 0.046(2) 0.039(2) 0.063(2) -0.0035(17) 0.0030(16) 0.0100(17)
C18 0.0404(18) 0.0322(17) 0.0406(15) 0.0013(13) -0.0011(14) 0.0008(15)
C19 0.0380(17) 0.0305(17) 0.0326(14) -0.0061(13) 0.0016(13) 0.0003(14)
C20 0.0482(19) 0.0382(19) 0.0416(16) 0.0012(14) -0.0101(15) -0.0046(16)
C21 0.051(2) 0.047(2) 0.060(2) -0.0002(17) -0.0214(17) 0.0013(18)
C22 0.042(2) 0.053(2) 0.069(2) -0.0081(18) -0.0060(17) -0.0111(18)
C23 0.048(2) 0.0403(19) 0.057(2) 0.0018(16) -0.0011(16) -0.0089(17)
C24 0.046(2) 0.0363(18) 0.0461(17) 0.0043(15) -0.0018(15) -0.0021(16)
N1 0.0403(15) 0.0337(15) 0.0348(13) 0.0043(10) -0.0102(11) -0.0006(12)
N2 0.0356(17) 0.059(2) 0.105(2) -0.0244(18) -0.0158(16) 0.0090(16)
O1 0.0444(13) 0.0446(13) 0.0460(12) 0.0073(10) -0.0115(10) 0.0054(11)

loop_
_atom_type_symbol
_atom_type_description
_atom_type_scat_dispersion_real
_atom_type_scat_dispersion_imag
_atom_type_scat_source
C C 0.0033 0.0016 'International Tables Vol C Tables 4.2.6.8 and 6.1.1.4'
H H 0.0000 0.0000 'International Tables Vol C Tables 4.2.6.8 and 6.1.1.4'
N N 0.0061 0.0033 'International Tables Vol C Tables 4.2.6.8 and 6.1.1.4'
O O 0.0106 0.0060 'International Tables Vol C Tables 4.2.6.8 and 6.1.1.4'

loop_
_geom_angle_atom_site_label_1
_geom_angle_atom_site_label_2
_geom_angle_atom_site_label_3
_geom_angle
O1 C1 C4 104.4(2)
O1 C1 C2 111.6(3)
C4 C1 C2 112.2(3)
O1 C1 C3 102.8(3)
C4 C1 C3 113.5(3)
C2 C1 C3 111.7(3)
C1 C2 H2A 109.5
C1 C2 H2B 109.5
H2A C2 H2B 109.5
C1 C2 H2C 109.5
H2A C2 H2C 109.5
H2B C2 H2C 109.5
C1 C3 H3A 109.5
C1 C3 H3B 109.5
H3A C3 H3B 109.5
C1 C3 H3C 109.5
H3A C3 H3C 109.5
H3B C3 H3C 109.5
C5 C4 N2 108.8(3)
C5 C4 C1 125.7(3)
N2 C4 C1 125.5(3)
C4 C5 C6 107.7(3)
C4 C5 C12 121.6(3)
C6 C5 C12 130.6(3)
C11 C6 C7 119.0(3)
C11 C6 C5 134.1(3)
C7 C6 C5 106.8(3)
N2 C7 C8 130.6(4)
N2 C7 C6 107.5(3)
C8 C7 C6 121.9(4)
C9 C8 C7 117.6(4)
C9 C8 H8 121.2
C7 C8 H8 121.2
C8 C9 C10 122.2(4)
C8 C9 H9 118.9
C10 C9 H9 118.9
C11 C10 C9 120.5(4)
C11 C10 H10 119.7
C9 C10 H10 119.7
C10 C11 C6 118.8(3)
C10 C11 H11 120.6
C6 C11 H11 120.6
N1 C12 C5 103.9(2)
N1 C12 C13 115.9(2)
C5 C12 C13 113.4(2)
N1 C12 H12 107.8
C5 C12 H12 107.8
C13 C12 H12 107.8
C18 C13 C14 117.9(3)
C18 C13 C12 120.8(2)
C14 C13 C12 121.2(2)
C15 C14 C13 120.6(3)
C15 C14 H14 119.7
C13 C14 H14 119.7
C16 C15 C14 120.8(3)
C16 C15 H15 119.6
C14 C15 H15 119.6
C17 C16 C15 119.0(3)
C17 C16 H16 120.5
C15 C16 H16 120.5
C16 C17 C18 120.7(3)
C16 C17 H17 119.6
C18 C17 H17 119.6
C17 C18 C13 120.9(3)
C17 C18 H18 119.6
C13 C18 H18 119.6
C20 C19 C24 118.3(3)
C20 C19 N1 121.9(3)
C24 C19 N1 119.6(3)
C21 C20 C19 120.0(3)
C21 C20 H20 120.0
C19 C20 H20 120.0
C20 C21 C22 121.6(3)
C20 C21 H21 119.2
C22 C21 H21 119.2
C23 C22 C21 118.4(3)
C23 C22 H22 120.8
C21 C22 H22 120.8
C22 C23 C24 120.4(3)
C22 C23 H23 119.8
C24 C23 H23 119.8
C23 C24 C19 121.3(3)
C23 C24 H24 119.3
C19 C24 H24 119.3
C19 N1 O1 110.7(2)
C19 N1 C12 123.9(2)
O1 N1 C12 108.51(19)
C7 N2 C4 109.1(3)
C7 N2 H2 125.5
C4 N2 H2 125.5
N1 O1 C1 110.0(2)

loop_
_geom_bond_atom_site_label_1
_geom_bond_atom_site_label_2
_geom_bond_distance
C1 O1 1.449(4)
C1 C4 1.488(5)
C1 C2 1.514(4)
C1 C3 1.514(4)
C2 H2A 0.9800
C2 H2B 0.9800
C2 H2C 0.9800
C3 H3A 0.9800
C3 H3B 0.9800
C3 H3C 0.9800
C4 C5 1.352(4)
C4 N2 1.398(4)
C5 C6 1.434(4)
C5 C12 1.497(4)
C6 C11 1.399(4)
C6 C7 1.408(4)
C7 N2 1.371(4)
C7 C8 1.389(5)
C8 C9 1.364(6)
C8 H8 0.9500
C9 C10 1.391(5)
C9 H9 0.9500
C10 C11 1.386(4)
C10 H10 0.9500
C11 H11 0.9500
C12 N1 1.481(3)
C12 C13 1.517(4)
C12 H12 1.0000
C13 C18 1.383(4)
C13 C14 1.393(4)
C14 C15 1.375(4)
C14 H14 0.9500
C15 C16 1.373(4)
C15 H15 0.9500
C16 C17 1.372(4)
C16 H16 0.9500
C17 C18 1.378(4)
C17 H17 0.9500
C18 H18 0.9500
C19 C20 1.388(4)
C19 C24 1.388(4)
C19 N1 1.407(4)
C20 C21 1.378(4)
C20 H20 0.9500
C21 C22 1.387(4)
C21 H21 0.9500
C22 C23 1.377(4)
C22 H22 0.9500
C23 C24 1.380(4)
C23 H23 0.9500
C24 H24 0.9500
N1 O1 1.439(3)
N2 H2 0.8800
